data_2311988
loop_
_publ_author_name
'Dammene Debbih, Ouafa'
'Sid, Assia'
'Bouchene, Rafika'
'Bouacida, Sofiane'
'Mazouz, Wissam'
'Gherraf, Noureddine'

_publ_section_title
;
 Two hydrazones derived from 1-aryl-3-(p-substituted
 phenyl)prop-2-en-1-one: synthesis, crystal structure, Hirshfeld surface
 analysis and in vitro biological properties.
;
_journal_coeditor_code FN3262
_journal_issue 'Pt 6'
_journal_name_full 'Acta crystallographica. Section C, Structural chemistry'
_journal_page_first 703
_journal_page_last 714
_journal_paper_doi 10.1107/S2053229618006812
_journal_volume 74
_journal_year 2018
_chemical_formula_iupac 'C22 H18 N4 O4'
_chemical_formula_moiety 'C22 H18 N4 O4'
_chemical_formula_sum 'C22 H18 N4 O4'
_chemical_formula_weight 402.4
_chemical_name_systematic (<i>Z</i>)-1-(2,4-Dinitrophenyl)-2-[(<i>E</i>)-3-(4-methylphenyl)-1-phenylallylidene]hydrazine
_space_group_crystal_system monoclinic
_space_group_IT_number 14
_space_group_name_Hall '-P 2ybc'
_space_group_name_H-M_alt 'P 1 21/c 1'
_atom_sites_solution_hydrogens geom
_atom_sites_solution_primary direct
_atom_sites_solution_secondary difmap
_audit_conform_dict_name cif_core.dic
_audit_conform_dict_version 2.4.3
_audit_creation_method 'WinGX routine CIF_UPDATE'
_cell_angle_alpha 90
_cell_angle_beta 95.058(2)
_cell_angle_gamma 90
_cell_formula_units_Z 4
_cell_length_a 7.2520(3)
_cell_length_b 19.7485(10)
_cell_length_c 14.0347(6)
_cell_measurement_reflns_used 3232
_cell_measurement_temperature 298(2)
_cell_measurement_theta_max 25.29
_cell_measurement_theta_min 2.82
_cell_volume 2002.17(16)
_computing_cell_refinement
;
APEX2 (Bruker, 2011)
;
_computing_data_collection
;
APEX2 (Bruker, 2011)
;
_computing_data_reduction
;
APEX2 (Bruker, 2011)
;
_computing_molecular_graphics
;
ORTEP-3 for Windows (Farrugia, 2012) and DIAMOND (Brandenburg & Berndt,
2001)
;
_computing_publication_material
;
WinGX (Farrugia, 2012) and <i>CRYSCAL</i> (T. Roisnel, local program)
;
_computing_structure_refinement
;
SHELXL97 (Sheldrick, 2008)
;
_computing_structure_solution
;
SHELXS97 (Sheldrick, 2008) and SIR2002 program (Burla <i>et al.</i>,
2005)
;
_diffrn_ambient_temperature 298(2)
_diffrn_measured_fraction_theta_full 0.98
_diffrn_measured_fraction_theta_max 0.98
_diffrn_measurement_device_type 'Bruker APEXII'
_diffrn_measurement_method 'CCD rotation images, thick slices'
_diffrn_radiation_monochromator graphite
_diffrn_radiation_type MoK\a
_diffrn_radiation_wavelength 0.71073
_diffrn_reflns_av_R_equivalents 0.0468
_diffrn_reflns_limit_h_max 8
_diffrn_reflns_limit_h_min -8
_diffrn_reflns_limit_k_max 23
_diffrn_reflns_limit_k_min -23
_diffrn_reflns_limit_l_max 16
_diffrn_reflns_limit_l_min -16
_diffrn_reflns_number 13949
_diffrn_reflns_theta_full 24.71
_diffrn_reflns_theta_max 24.71
_diffrn_reflns_theta_min 3.23
_exptl_absorpt_coefficient_mu 0.094
_exptl_absorpt_correction_T_max 0.991
_exptl_absorpt_correction_T_min 0.986
_exptl_absorpt_correction_type multi-scan
_exptl_absorpt_process_details
;
(SADABS; Sheldrick, 2002)
;
_exptl_crystal_colour red
_exptl_crystal_density_diffrn 1.335
_exptl_crystal_density_method 'not measured'
_exptl_crystal_description Needle
_exptl_crystal_F_000 840
_exptl_crystal_size_max 0.12
_exptl_crystal_size_mid 0.05
_exptl_crystal_size_min 0.04
_refine_diff_density_max 0.228
_refine_diff_density_min -0.203
_refine_ls_extinction_coef 0.033(9)
_refine_ls_extinction_expression Fc^*^=kFc[1+0.001xFc^2^\l^3^/sin(2\q)]^-1/4^
_refine_ls_extinction_method SHELXL
_refine_ls_goodness_of_fit_ref 1.063
_refine_ls_hydrogen_treatment constr
_refine_ls_matrix_type full
_refine_ls_number_parameters 272
_refine_ls_number_reflns 3356
_refine_ls_number_restraints 0
_refine_ls_restrained_S_all 1.063
_refine_ls_R_factor_all 0.0906
_refine_ls_R_factor_gt 0.0556
_refine_ls_shift/su_max 0
_refine_ls_shift/su_mean 0
_refine_ls_structure_factor_coef Fsqd
_refine_ls_weighting_details 'calc w=1/[\s^2^(Fo^2^)+(0.1019P)^2^+0.0000P] where P=(Fo^2^+2Fc^2^)/3'
_refine_ls_weighting_scheme calc
_refine_ls_wR_factor_gt 0.1431
_refine_ls_wR_factor_ref 0.17
_reflns_number_gt 2161
_reflns_number_total 3356
_reflns_threshold_expression >2sigma(I)
_cod_data_source_file fn3262sup1.cif
_cod_data_source_block H1
_cod_original_sg_symbol_H-M 'P 21/c'
_cod_database_code 2311988

loop_
_space_group_symop_operation_xyz
'x, y, z'
'-x, y+1/2, -z+1/2'
'-x, -y, -z'
'x, -y-1/2, z-1/2'

loop_
_atom_site_type_symbol
_atom_site_label
_atom_site_fract_x
_atom_site_fract_y
_atom_site_fract_z
_atom_site_U_iso_or_equiv
_atom_site_adp_type
_atom_site_calc_flag
_atom_site_refinement_flags
_atom_site_occupancy
_atom_site_symmetry_multiplicity
N N1 0.7474(2) 0.55748(9) 0.44218(12) 0.0559(5) Uani d . 1 1
O O1 0.5823(2) 0.69958(9) 0.26075(11) 0.0747(5) Uani d . 1 1
N N2 0.7007(2) 0.61835(8) 0.39937(12) 0.0549(5) Uani d . 1 1
H H2 0.6448 0.6194 0.3427 0.066 Uiso calc R 1 1
O O3 0.8710(3) 0.91178(10) 0.55819(15) 0.0961(6) Uani d . 1 1
O O2 0.6152(3) 0.80743(9) 0.27526(12) 0.0894(6) Uani d . 1 1
N N3 0.6308(3) 0.74993(10) 0.30838(13) 0.0599(5) Uani d . 1 1
O O4 0.9572(3) 0.85232(10) 0.68293(14) 0.0939(6) Uani d . 1 1
N N4 0.8909(3) 0.85720(11) 0.59987(16) 0.0704(6) Uani d . 1 1
C C32 0.7104(3) 0.74143(10) 0.40560(14) 0.0487(5) Uani d . 1 1
C C21 0.5486(3) 0.50385(10) 0.31135(15) 0.0531(6) Uani d . 1 1
C C22 0.3631(3) 0.48739(12) 0.31576(19) 0.0694(7) Uani d . 1 1
H H22 0.3202 0.4745 0.3736 0.083 Uiso calc R 1 1
C C3 0.6618(3) 0.37896(11) 0.42806(15) 0.0532(5) Uani d . 1 1
H H3 0.5863 0.3748 0.3713 0.064 Uiso calc R 1 1
C C2 0.7254(3) 0.44062(10) 0.45119(15) 0.0563(6) Uani d . 1 1
H H2A 0.8094 0.4438 0.505 0.068 Uiso calc R 1 1
C C35 0.8694(3) 0.73313(12) 0.59125(15) 0.0578(6) Uani d . 1 1
H H35 0.9225 0.7309 0.654 0.069 Uiso calc R 1 1
C C31 0.7433(2) 0.67671(10) 0.44692(14) 0.0471(5) Uani d . 1 1
C C16 0.6646(3) 0.25440(11) 0.44172(17) 0.0579(6) Uani d . 1 1
H H16 0.6151 0.2521 0.3784 0.069 Uiso calc R 1 1
C C26 0.6091(3) 0.52153(11) 0.22450(16) 0.0642(6) Uani d . 1 1
H H26 0.733 0.5324 0.2207 0.077 Uiso calc R 1 1
C C1 0.6773(3) 0.50320(10) 0.40117(15) 0.0518(5) Uani d . 1 1
C C33 0.7566(3) 0.80030(11) 0.45597(15) 0.0534(6) Uani d . 1 1
H H33 0.7338 0.8425 0.4278 0.064 Uiso calc R 1 1
C C11 0.7000(3) 0.31720(10) 0.48404(15) 0.0496(5) Uani d . 1 1
C C34 0.8363(3) 0.79536(11) 0.54776(15) 0.0546(6) Uani d . 1 1
C C36 0.8241(3) 0.67514(11) 0.54203(15) 0.0545(6) Uani d . 1 1
H H36 0.8471 0.6336 0.5719 0.065 Uiso calc R 1 1
C C23 0.2424(4) 0.49022(13) 0.2338(2) 0.0859(8) Uani d . 1 1
H H23 0.1178 0.4801 0.2368 0.103 Uiso calc R 1 1
C C12 0.7711(3) 0.31786(11) 0.57929(16) 0.0569(6) Uani d . 1 1
H H12 0.7952 0.3591 0.6098 0.068 Uiso calc R 1 1
C C13 0.8066(3) 0.25878(12) 0.62936(17) 0.0654(6) Uani d . 1 1
H H13 0.8532 0.2609 0.6932 0.078 Uiso calc R 1 1
C C24 0.3062(5) 0.50800(13) 0.1479(2) 0.0894(9) Uani d . 1 1
H H24 0.2248 0.5095 0.0929 0.107 Uiso calc R 1 1
C C15 0.7019(3) 0.19520(12) 0.4924(2) 0.0671(7) Uani d . 1 1
H H15 0.6778 0.1538 0.4622 0.081 Uiso calc R 1 1
C C14 0.7743(3) 0.19615(12) 0.58681(19) 0.0672(7) Uani d . 1 1
C C25 0.4882(5) 0.52337(13) 0.14312(18) 0.0808(8) Uani d . 1 1
H H25 0.531 0.5351 0.0848 0.097 Uiso calc R 1 1
C C4 0.8156(5) 0.13102(15) 0.6417(2) 0.1044(10) Uani d . 1 1
H H4A 0.8647 0.1415 0.7058 0.157 Uiso calc R 1 1
H H4B 0.9046 0.105 0.6106 0.157 Uiso calc R 1 1
H H4C 0.7036 0.1053 0.6436 0.157 Uiso calc R 1 1

loop_
_atom_site_aniso_label
_atom_site_aniso_U_11
_atom_site_aniso_U_22
_atom_site_aniso_U_33
_atom_site_aniso_U_12
_atom_site_aniso_U_13
_atom_site_aniso_U_23
N1 0.0604(11) 0.0528(11) 0.0529(11) 0.0019(8) -0.0043(8) 0.0035(8)
O1 0.1048(14) 0.0645(11) 0.0511(9) 0.0063(9) -0.0137(9) -0.0036(8)
N2 0.0627(11) 0.0516(11) 0.0480(10) -0.0002(8) -0.0089(8) 0.0007(8)
O3 0.1284(17) 0.0615(12) 0.0962(14) -0.0124(11) -0.0018(12) -0.0074(10)
O2 0.1351(17) 0.0644(12) 0.0651(11) 0.0033(10) -0.0111(11) 0.0146(9)
N3 0.0699(12) 0.0614(13) 0.0480(11) 0.0053(9) 0.0028(9) 0.0058(9)
O4 0.1135(15) 0.0896(14) 0.0739(13) -0.0135(11) -0.0174(11) -0.0211(10)
N4 0.0724(13) 0.0689(15) 0.0693(15) -0.0090(11) 0.0030(11) -0.0129(12)
C32 0.0450(11) 0.0575(13) 0.0436(11) 0.0008(9) 0.0037(9) 0.0024(9)
C21 0.0621(14) 0.0443(12) 0.0511(13) 0.0056(9) -0.0045(10) -0.0027(9)
C22 0.0680(16) 0.0696(16) 0.0687(16) -0.0014(12) -0.0045(12) 0.0002(12)
C3 0.0525(12) 0.0594(14) 0.0466(12) 0.0052(10) -0.0015(9) -0.0015(10)
C2 0.0606(13) 0.0561(14) 0.0500(12) 0.0025(10) -0.0075(10) 0.0019(10)
C35 0.0508(12) 0.0733(15) 0.0480(12) -0.0068(11) -0.0027(9) -0.0044(11)
C31 0.0420(11) 0.0546(13) 0.0448(11) -0.0013(9) 0.0036(9) -0.0003(9)
C16 0.0530(13) 0.0592(14) 0.0605(13) -0.0046(10) -0.0005(10) -0.0042(11)
C26 0.0807(16) 0.0583(14) 0.0530(14) 0.0071(11) 0.0026(12) -0.0045(11)
C1 0.0528(13) 0.0533(13) 0.0486(12) 0.0016(10) 0.0011(9) -0.0017(10)
C33 0.0505(12) 0.0545(13) 0.0561(14) -0.0015(9) 0.0091(10) 0.0037(10)
C11 0.0427(11) 0.0522(12) 0.0531(12) 0.0006(9) 0.0008(9) -0.0002(9)
C34 0.0476(12) 0.0596(14) 0.0563(13) -0.0057(10) 0.0036(10) -0.0068(10)
C36 0.0526(12) 0.0599(13) 0.0498(12) -0.0025(10) -0.0029(9) 0.0061(10)
C23 0.0727(17) 0.0791(19) 0.100(2) -0.0018(13) -0.0257(15) -0.0052(16)
C12 0.0590(13) 0.0557(13) 0.0543(13) -0.0002(10) -0.0045(10) -0.0003(10)
C13 0.0598(14) 0.0735(17) 0.0610(14) 0.0025(11) -0.0054(11) 0.0118(12)
C24 0.117(3) 0.0716(18) 0.071(2) 0.0090(16) -0.0399(17) -0.0060(14)
C15 0.0593(14) 0.0513(14) 0.0916(19) -0.0051(10) 0.0109(13) -0.0032(12)
C14 0.0570(14) 0.0614(16) 0.0840(18) 0.0031(11) 0.0100(13) 0.0170(13)
C25 0.117(2) 0.0716(17) 0.0512(15) 0.0102(16) -0.0093(14) -0.0037(12)
C4 0.114(2) 0.0755(19) 0.124(3) 0.0091(16) 0.013(2) 0.0379(18)

loop_
_atom_type_symbol
_atom_type_description
_atom_type_scat_dispersion_real
_atom_type_scat_dispersion_imag
_atom_type_scat_source
C C 0.0033 0.0016 'International Tables Vol C Tables 4.2.6.8 and 6.1.1.4'
N N 0.0061 0.0033 'International Tables Vol C Tables 4.2.6.8 and 6.1.1.4'
O O 0.0106 0.006 'International Tables Vol C Tables 4.2.6.8 and 6.1.1.4'
H H 0 0 'International Tables Vol C Tables 4.2.6.8 and 6.1.1.4'

loop_
_geom_angle_atom_site_label_1
_geom_angle_atom_site_label_2
_geom_angle_atom_site_label_3
_geom_angle
C1 N1 N2 117.18(18)
C31 N2 N1 119.54(17)
C31 N2 H2 120.2
N1 N2 H2 120.2
O2 N3 O1 121.91(19)
O2 N3 C32 118.74(19)
O1 N3 C32 119.34(18)
O4 N4 O3 122.8(2)
O4 N4 C34 118.5(2)
O3 N4 C34 118.7(2)
C33 C32 C31 121.61(19)
C33 C32 N3 116.29(18)
C31 C32 N3 122.09(19)
C26 C21 C22 118.9(2)
C26 C21 C1 121.53(19)
C22 C21 C1 119.53(19)
C23 C22 C21 119.8(3)
C23 C22 H22 120.1
C21 C22 H22 120.1
C2 C3 C11 125.8(2)
C2 C3 H3 117.1
C11 C3 H3 117.1
C3 C2 C1 126.7(2)
C3 C2 H2A 116.6
C1 C2 H2A 116.6
C36 C35 C34 119.9(2)
C36 C35 H35 120.1
C34 C35 H35 120.1
N2 C31 C36 120.38(19)
N2 C31 C32 122.96(18)
C36 C31 C32 116.66(19)
C15 C16 C11 121.0(2)
C15 C16 H16 119.5
C11 C16 H16 119.5
C21 C26 C25 120.8(2)
C21 C26 H26 119.6
C25 C26 H26 119.6
N1 C1 C2 114.9(2)
N1 C1 C21 123.73(18)
C2 C1 C21 121.30(18)
C34 C33 C32 118.90(19)
C34 C33 H33 120.5
C32 C33 H33 120.5
C16 C11 C12 117.3(2)
C16 C11 C3 119.7(2)
C12 C11 C3 123.03(19)
C33 C34 C35 121.4(2)
C33 C34 N4 119.0(2)
C35 C34 N4 119.5(2)
C35 C36 C31 121.5(2)
C35 C36 H36 119.2
C31 C36 H36 119.2
C24 C23 C22 120.2(3)
C24 C23 H23 119.9
C22 C23 H23 119.9
C13 C12 C11 121.4(2)
C13 C12 H12 119.3
C11 C12 H12 119.3
C12 C13 C14 121.4(2)
C12 C13 H13 119.3
C14 C13 H13 119.3
C25 C24 C23 120.2(3)
C25 C24 H24 119.9
C23 C24 H24 119.9
C14 C15 C16 121.5(2)
C14 C15 H15 119.3
C16 C15 H15 119.3
C15 C14 C13 117.5(2)
C15 C14 C4 121.2(3)
C13 C14 C4 121.4(3)
C24 C25 C26 120.1(3)
C24 C25 H25 119.9
C26 C25 H25 119.9
C14 C4 H4A 109.5
C14 C4 H4B 109.5
H4A C4 H4B 109.5
C14 C4 H4C 109.5
H4A C4 H4C 109.5
H4B C4 H4C 109.5

loop_
_geom_bond_atom_site_label_1
_geom_bond_atom_site_label_2
_geom_bond_distance
N1 C1 1.299(3)
N1 N2 1.373(2)
O1 N3 1.232(2)
N2 C31 1.354(2)
N2 H2 0.86
O3 N4 1.229(3)
O2 N3 1.228(2)
N3 C32 1.444(3)
O4 N4 1.225(3)
N4 C34 1.460(3)
C32 C33 1.386(3)
C32 C31 1.415(3)
C21 C26 1.376(3)
C21 C22 1.391(3)
C21 C1 1.501(3)
C22 C23 1.384(4)
C22 H22 0.93
C3 C2 1.332(3)
C3 C11 1.464(3)
C3 H3 0.93
C2 C1 1.449(3)
C2 H2A 0.93
C35 C36 1.363(3)
C35 C34 1.384(3)
C35 H35 0.93
C31 C36 1.410(3)
C16 C15 1.383(3)
C16 C11 1.389(3)
C16 H16 0.93
C26 C25 1.377(4)
C26 H26 0.93
C33 C34 1.368(3)
C33 H33 0.93
C11 C12 1.390(3)
C36 H36 0.93
C23 C24 1.374(4)
C23 H23 0.93
C12 C13 1.375(3)
C12 H12 0.93
C13 C14 1.384(3)
C13 H13 0.93
C24 C25 1.362(4)
C24 H24 0.93
C15 C14 1.382(4)
C15 H15 0.93
C14 C4 1.516(3)
C25 H25 0.93
C4 H4A 0.96
C4 H4B 0.96
C4 H4C 0.96

loop_
_geom_hbond_atom_site_label_D
_geom_hbond_atom_site_label_H
_geom_hbond_atom_site_label_A
_geom_hbond_site_symmetry_A
_geom_hbond_distance_DH
_geom_hbond_distance_HA
_geom_hbond_distance_DA
_geom_hbond_angle_DHA
_geom_hbond_publ_flag
N2 H2 O1 . 0.8600 1.9900 2.608(2) 128.00 yes
N2 H2 N3 . 0.8600 2.6200 2.921(2) 102.00 yes
C16 H16 O1 2_645 0.9300 2.5400 3.397(3) 154.00 yes
C36 H36 N1 . 0.9300 2.4200 2.745(3) 100.00 yes

loop_
_geom_torsion_atom_site_label_1
_geom_torsion_atom_site_label_2
_geom_torsion_atom_site_label_3
_geom_torsion_atom_site_label_4
_geom_torsion
C1 N1 N2 C31 168.76(16)
O2 N3 C32 C33 2.7(3)
O1 N3 C32 C33 -178.09(17)
O2 N3 C32 C31 -176.09(18)
O1 N3 C32 C31 3.2(3)
C26 C21 C22 C23 -1.2(3)
C1 C21 C22 C23 177.7(2)
C11 C3 C2 C1 -174.50(18)
N1 N2 C31 C36 -4.1(3)
N1 N2 C31 C32 175.92(16)
C33 C32 C31 N2 -179.60(16)
N3 C32 C31 N2 -0.9(3)
C33 C32 C31 C36 0.4(3)
N3 C32 C31 C36 179.10(17)
C22 C21 C26 C25 0.4(3)
C1 C21 C26 C25 -178.5(2)
N2 N1 C1 C2 -177.78(15)
N2 N1 C1 C21 -0.6(3)
C3 C2 C1 N1 174.99(19)
C3 C2 C1 C21 -2.3(3)
C26 C21 C1 N1 69.3(3)
C22 C21 C1 N1 -109.5(2)
C26 C21 C1 C2 -113.6(2)
C22 C21 C1 C2 67.5(3)
C31 C32 C33 C34 0.2(3)
N3 C32 C33 C34 -178.57(17)
C15 C16 C11 C12 -1.1(3)
C15 C16 C11 C3 179.04(17)
C2 C3 C11 C16 -164.07(19)
C2 C3 C11 C12 16.0(3)
C32 C33 C34 C35 -0.8(3)
C32 C33 C34 N4 177.95(16)
C36 C35 C34 C33 0.7(3)
C36 C35 C34 N4 -177.99(17)
O4 N4 C34 C33 177.9(2)
O3 N4 C34 C33 -3.2(3)
O4 N4 C34 C35 -3.3(3)
O3 N4 C34 C35 175.54(18)
C34 C35 C36 C31 -0.1(3)
N2 C31 C36 C35 179.55(17)
C32 C31 C36 C35 -0.5(3)
C21 C22 C23 C24 1.2(4)
C16 C11 C12 C13 0.6(3)
C3 C11 C12 C13 -179.51(18)
C11 C12 C13 C14 0.5(3)
C22 C23 C24 C25 -0.5(4)
C11 C16 C15 C14 0.4(3)
C16 C15 C14 C13 0.6(3)
C16 C15 C14 C4 -179.7(2)
C12 C13 C14 C15 -1.1(3)
C12 C13 C14 C4 179.3(2)
C23 C24 C25 C26 -0.3(4)
C21 C26 C25 C24 0.4(4)
